data_1542119
loop_
_publ_author_name
'Gorbunova, Yu.E.'
'Kuznetsov, V.G.'
'Pakhomov, V.I.'
'Kovaleva, E.S.'

_publ_section_title
;
 Crystal Structure of Hydrazinium Oxopentafluoroniobate Monohydrate N2 H6
 (Nb O F5) H2 O
;
_journal_name_full 'Zhurnal Strukturnoi Khimii (Issue-No. from 1981)'
_journal_page_first 165
_journal_page_last 166
_journal_volume 13
_journal_year 1972
_chemical_formula_sum 'F5 H8 N2 Nb O2'
_chemical_name_systematic 'N2 H6 Nb O F5 H2 O'
_space_group_IT_number 62
_symmetry_space_group_name_Hall '-P 2c 2n'
_symmetry_space_group_name_H-M 'P n a m'
_cell_angle_alpha 90
_cell_angle_beta 90
_cell_angle_gamma 90
_cell_formula_units_Z 4
_cell_length_a 9.47
_cell_length_b 7.69
_cell_length_c 9.06
_cell_volume 659.788
_citation_journal_id_ASTM ZSTKAI
_cod_data_source_file Gorbunova_ZSTKAI_1972_352.cif
_cod_data_source_block H8F5N2Nb1O2
_cod_original_cell_volume 659.7882
_cod_original_sg_symbol_Hall '-P 2ac 2n (-x,z,y)'
_cod_original_formula_sum 'H8 F5 N2 Nb1 O2'
_cod_database_code 1542119

loop_
_symmetry_equiv_pos_as_xyz
x,y,z
-x+1/2,y+1/2,-z
x+1/2,-y+1/2,-z+1/2
-x,-y,z+1/2
-x,-y,-z
x-1/2,-y-1/2,z
-x-1/2,y-1/2,z-1/2
x,y,-z-1/2

loop_
_atom_site_label
_atom_site_type_symbol
_atom_site_fract_x
_atom_site_fract_y
_atom_site_fract_z
_atom_site_occupancy
_atom_site_U_iso_or_equiv
F2 F-1 0.42 0.358 0.602 1 0.0
O1 O-2 0.492 0.337 0.25 1 0.0
Nb1 Nb+5 0.138 0.023 0.25 1 0.0
F3 F-1 0.334 0.866 0.25 1 0.0
N1 N-2 0.041 0.422 0.022 1 0.0
O2 O-2 0.222 0.513 0.25 1 0.0
F1 F-1 0.243 0.149 0.097 1 0.0
